data_4301031
loop_
_publ_author_name
'Gao, Jian'
'Reibenspies, Joseph H.'
'Zingaro, Ralph A.'
'Woolley, F. Ross'
'Martell, Arthur E.'
'Clearfield, Abraham'

_publ_section_title
;
 Novel Chiral "Calixsalen" Macrocycle and Chiral Robson-type
 Macrocyclic Complexes
;
_journal_coden_ASTM INOCAJ
_journal_issue 2
_journal_name_full 'Inorganic Chemistry'
_journal_page_first 232
_journal_page_last 241
_journal_paper_doi 10.1021/ic049181m
_journal_volume 44
_journal_year 2005
_chemical_formula_sum 'C48 H44 Cl2 N4 O12 Zn'
_chemical_formula_weight 1005.14
_space_group_IT_number 4
_symmetry_cell_setting monoclinic
_symmetry_space_group_name_Hall 'P 2yb'
_symmetry_space_group_name_H-M 'P 1 21 1'
_cell_angle_alpha 90.00
_cell_angle_beta 98.0270(10)
_cell_angle_gamma 90.00
_cell_formula_units_Z 2
_cell_length_a 13.3272(10)
_cell_length_b 11.3083(8)
_cell_length_c 15.0979(11)
_cell_measurement_temperature 110(2)
_cell_volume 2253.1(3)
_diffrn_ambient_temperature 110(2)
_exptl_crystal_density_diffrn 1.482
_cod_duplicate_entry 4308423
_cod_depositor_comments
;
The following automatic conversions were performed:
'_symmetry_cell_setting' value 'Monoclinic' changed to 'monoclinic'
according to '/home/saulius/struct/CIF-dictionaries/cif_core.dic'
dictionary named 'cif_core.dic' version 2.4.1 from 2010-06-29.

Automatic conversion script
Id: cif_fix_enum 1527 2010-12-29 10:47:43Z saulius 
;
_cod_original_sg_symbol_H-M 'P 21'
_cod_database_code 4301031

loop_
_symmetry_equiv_pos_as_xyz
'x, y, z'
'-x, y+1/2, -z'

loop_
_atom_site_label
_atom_site_type_symbol
_atom_site_fract_x
_atom_site_fract_y
_atom_site_fract_z
_atom_site_U_iso_or_equiv
_atom_site_adp_type
_atom_site_occupancy
_atom_site_symmetry_multiplicity
_atom_site_calc_flag
_atom_site_refinement_flags
_atom_site_disorder_assembly
_atom_site_disorder_group
Zn1 Zn -0.21642(4) 0.64120(4) 0.70050(3) 0.03041(16) Uani 0.8821(18) 1 d P . .
Zn1' Zn -0.2831(3) 0.4440(4) 0.7368(3) 0.0330(13) Uani 0.1179(18) 1 d P A .
Cl1 Cl 0.46777(7) 0.19889(9) 0.61696(6) 0.0344(2) Uani 1 1 d . . .
Cl2 Cl 0.10903(8) 1.01227(10) 0.95144(6) 0.0364(2) Uani 1 1 d . . .
O1 O -0.3248(2) 0.6097(2) 0.7707(2) 0.0335(6) Uani 1 1 d . A .
O2 O -0.16303(19) 0.4811(3) 0.71691(18) 0.0312(6) Uani 1 1 d . A .
O3 O -0.1273(2) 0.6908(3) 0.84091(19) 0.0402(7) Uani 1 1 d . A .
O4 O -0.3136(2) 0.5812(3) 0.5774(2) 0.0337(7) Uani 0.8821(18) 1 d PD A 1
O4' O -0.338(2) 0.391(2) 0.6159(17) 0.041(6) Uiso 0.1179(18) 1 d PD A 2
O5 O 0.4574(2) 0.3069(3) 0.6644(2) 0.0424(7) Uani 1 1 d . . .
O6 O 0.5644(2) 0.1473(4) 0.6470(2) 0.0493(8) Uani 1 1 d . . .
O7 O 0.4577(3) 0.2220(3) 0.5222(2) 0.0461(8) Uani 1 1 d . . .
O8 O 0.3919(3) 0.1166(4) 0.6359(2) 0.0567(10) Uani 1 1 d . . .
O9 O 0.1776(3) 0.9412(3) 0.9112(2) 0.0509(8) Uani 1 1 d . . .
O10 O 0.1607(3) 1.1230(4) 0.9807(4) 0.0817(14) Uani 1 1 d . . .
O11 O 0.0236(3) 1.0435(3) 0.8883(2) 0.0529(9) Uani 1 1 d . . .
O12 O 0.0782(3) 0.9565(5) 1.0261(3) 0.0733(13) Uani 1 1 d . . .
N1 N -0.2690(2) 0.8080(3) 0.67440(19) 0.0245(6) Uani 1 1 d . A .
N2 N -0.0922(2) 0.6969(3) 0.64908(19) 0.0255(6) Uani 1 1 d . A .
N3 N -0.1994(2) 0.3182(3) 0.8250(2) 0.0259(6) Uani 1 1 d . . .
N4 N -0.3971(2) 0.4190(3) 0.8213(2) 0.0266(6) Uani 1 1 d . . .
C1 C -0.4152(3) 0.6563(4) 0.7551(2) 0.0267(7) Uani 1 1 d . . .
C2 C -0.4354(3) 0.7704(3) 0.7160(2) 0.0262(7) Uani 1 1 d . A .
C3 C -0.5326(3) 0.8187(3) 0.7134(2) 0.0279(8) Uani 1 1 d . . .
H3 H -0.5451 0.8957 0.6892 0.033 Uiso 1 1 calc R A .
C4 C -0.6121(3) 0.7580(4) 0.7451(2) 0.0278(7) Uani 1 1 d . A .
C5 C -0.5943(3) 0.6447(4) 0.7769(2) 0.0278(7) Uani 1 1 d . . .
H5 H -0.6481 0.6012 0.7965 0.033 Uiso 1 1 calc R A .
C6 C -0.4979(3) 0.5920(3) 0.7809(2) 0.0256(7) Uani 1 1 d . A .
C7 C -0.7140(3) 0.8156(4) 0.7447(3) 0.0370(9) Uani 1 1 d . . .
H7A H -0.7553 0.8026 0.6866 0.055 Uiso 1 1 calc R A .
H7B H -0.7049 0.9007 0.7552 0.055 Uiso 1 1 calc R . .
H7C H -0.7480 0.7810 0.7920 0.055 Uiso 1 1 calc R . .
C8 C -0.3588(3) 0.8436(3) 0.6817(2) 0.0271(7) Uani 1 1 d . . .
H8 H -0.3768 0.9222 0.6637 0.032 Uiso 1 1 calc R A .
C9 C -0.1882(3) 0.8861(3) 0.6506(2) 0.0246(7) Uani 1 1 d . . .
H9 H -0.1513 0.9177 0.7079 0.029 Uiso 1 1 calc R A .
C10 C -0.2231(3) 0.9914(3) 0.5930(2) 0.0263(7) Uani 1 1 d . A .
C11 C -0.2873(3) 0.9791(4) 0.5126(3) 0.0333(8) Uani 1 1 d . . .
H11 H -0.3123 0.9031 0.4938 0.040 Uiso 1 1 calc R A .
C12 C -0.3146(3) 1.0763(4) 0.4602(3) 0.0379(9) Uani 1 1 d . A .
H12 H -0.3588 1.0671 0.4055 0.045 Uiso 1 1 calc R . .
C13 C -0.2783(4) 1.1882(4) 0.4864(3) 0.0454(11) Uani 1 1 d . . .
H13 H -0.2980 1.2552 0.4501 0.054 Uiso 1 1 calc R A .
C14 C -0.2126(4) 1.2011(4) 0.5665(3) 0.0447(11) Uani 1 1 d . A .
H14 H -0.1860 1.2768 0.5842 0.054 Uiso 1 1 calc R . .
C15 C -0.1868(3) 1.1044(4) 0.6192(3) 0.0355(9) Uani 1 1 d . . .
H15 H -0.1436 1.1139 0.6744 0.043 Uiso 1 1 calc R A .
C16 C -0.1093(3) 0.8133(3) 0.6048(2) 0.0259(7) Uani 1 1 d . A .
H16 H -0.1403 0.7982 0.5416 0.031 Uiso 1 1 calc R . .
C17 C -0.0142(3) 0.8860(3) 0.6015(2) 0.0245(7) Uani 1 1 d . . .
C18 C 0.0242(3) 0.8979(3) 0.5208(2) 0.0271(8) Uani 1 1 d . A .
H18 H -0.0066 0.8566 0.4692 0.033 Uiso 1 1 calc R . .
C19 C 0.1082(3) 0.9708(4) 0.5156(3) 0.0316(8) Uani 1 1 d . . .
H19 H 0.1346 0.9783 0.4606 0.038 Uiso 1 1 calc R A .
C20 C 0.1526(3) 1.0316(4) 0.5899(3) 0.0326(8) Uani 1 1 d . A .
H20 H 0.2088 1.0821 0.5859 0.039 Uiso 1 1 calc R . .
C21 C 0.1150(3) 1.0190(4) 0.6711(3) 0.0319(8) Uani 1 1 d . . .
H21 H 0.1458 1.0605 0.7225 0.038 Uiso 1 1 calc R A .
C22 C 0.0327(3) 0.9458(4) 0.6765(2) 0.0303(8) Uani 1 1 d . A .
H22 H 0.0079 0.9364 0.7322 0.036 Uiso 1 1 calc R . .
C23 C -0.0085(3) 0.6394(4) 0.6535(2) 0.0261(7) Uani 1 1 d . . .
H23 H 0.0454 0.6748 0.6279 0.031 Uiso 1 1 calc R A .
C24 C 0.0094(3) 0.5237(3) 0.6951(2) 0.0251(7) Uani 1 1 d . A .
C25 C -0.0664(3) 0.4548(3) 0.7295(2) 0.0249(7) Uani 1 1 d . . .
C26 C -0.0361(3) 0.3499(3) 0.7785(2) 0.0247(7) Uani 1 1 d . A .
C27 C 0.0649(3) 0.3105(3) 0.7853(2) 0.0264(7) Uani 1 1 d . . .
H27 H 0.0841 0.2406 0.8183 0.032 Uiso 1 1 calc R A .
C28 C 0.1372(3) 0.3708(4) 0.7452(2) 0.0268(7) Uani 1 1 d . A .
C29 C 0.1080(3) 0.4777(3) 0.7026(2) 0.0265(7) Uani 1 1 d . . .
H29 H 0.1577 0.5217 0.6773 0.032 Uiso 1 1 calc R A .
C30 C 0.2449(3) 0.3273(4) 0.7520(3) 0.0370(9) Uani 1 1 d . . .
H30A H 0.2458 0.2489 0.7243 0.055 Uiso 1 1 calc R A .
H30B H 0.2744 0.3222 0.8151 0.055 Uiso 1 1 calc R . .
H30C H 0.2847 0.3825 0.7209 0.055 Uiso 1 1 calc R . .
C31 C -0.1044(3) 0.2895(3) 0.8288(2) 0.0253(7) Uani 1 1 d . A .
H31 H -0.0791 0.2259 0.8665 0.030 Uiso 1 1 calc R . .
C32 C -0.2675(3) 0.2794(3) 0.8888(2) 0.0222(7) Uani 1 1 d . A .
H32 H -0.2567 0.3332 0.9419 0.027 Uiso 1 1 calc R . .
C33 C -0.2450(3) 0.1536(3) 0.9216(2) 0.0246(7) Uani 1 1 d . . .
C34 C -0.2602(3) 0.0589(3) 0.8653(3) 0.0286(8) Uani 1 1 d . A .
H34 H -0.2849 0.0705 0.8038 0.034 Uiso 1 1 calc R . .
C35 C -0.2395(3) -0.0556(4) 0.8986(3) 0.0329(8) Uani 1 1 d . . .
H35 H -0.2497 -0.1216 0.8595 0.039 Uiso 1 1 calc R A .
C36 C -0.2044(3) -0.0725(4) 0.9876(3) 0.0366(9) Uani 1 1 d . A .
H36 H -0.1903 -0.1501 1.0100 0.044 Uiso 1 1 calc R . .
C37 C -0.1895(4) 0.0240(4) 1.0447(3) 0.0402(10) Uani 1 1 d . . .
H37 H -0.1647 0.0125 1.1062 0.048 Uiso 1 1 calc R A .
C38 C -0.2107(3) 0.1375(4) 1.0122(2) 0.0322(8) Uani 1 1 d . A .
H38 H -0.2019 0.2035 1.0514 0.039 Uiso 1 1 calc R . .
C39 C -0.3793(3) 0.2928(3) 0.8443(2) 0.0233(7) Uani 1 1 d . A .
H39 H -0.3889 0.2457 0.7877 0.028 Uiso 1 1 calc R . .
C40 C -0.4546(3) 0.2502(3) 0.9033(2) 0.0248(7) Uani 1 1 d . . .
C41 C -0.5214(3) 0.1593(3) 0.8751(3) 0.0302(8) Uani 1 1 d . A .
H41 H -0.5166 0.1191 0.8206 0.036 Uiso 1 1 calc R . .
C42 C -0.5954(3) 0.1274(4) 0.9269(3) 0.0386(9) Uani 1 1 d . . .
H42 H -0.6417 0.0658 0.9072 0.046 Uiso 1 1 calc R A .
C43 C -0.6024(3) 0.1836(5) 1.0059(3) 0.0424(11) Uani 1 1 d . A .
H43 H -0.6532 0.1610 1.0408 0.051 Uiso 1 1 calc R . .
C44 C -0.5356(3) 0.2734(4) 1.0352(3) 0.0384(9) Uani 1 1 d . . .
H44 H -0.5405 0.3123 1.0902 0.046 Uiso 1 1 calc R A .
C45 C -0.4613(3) 0.3066(4) 0.9844(2) 0.0298(8) Uani 1 1 d . A .
H45 H -0.4150 0.3679 1.0048 0.036 Uiso 1 1 calc R . .
C46 C -0.4843(3) 0.4718(3) 0.8122(2) 0.0244(7) Uani 1 1 d . A .
H46 H -0.5415 0.4296 0.8267 0.029 Uiso 1 1 calc R . .
C47 C -0.0316(4) 0.7293(5) 0.8726(3) 0.0520(13) Uani 1 1 d . . .
H47A H 0.0062 0.6654 0.9061 0.078 Uiso 1 1 calc R A .
H47B H -0.0358 0.7973 0.9121 0.078 Uiso 1 1 calc R . .
H47C H 0.0032 0.7527 0.8223 0.078 Uiso 1 1 calc R . .
C48 C -0.3723(4) 0.4746(5) 0.5718(4) 0.0420(12) Uani 0.8821(18) 1 d PD A 1
H48A H -0.4091 0.4663 0.5112 0.063 Uiso 0.8821(18) 1 calc PR A 1
H48B H -0.4209 0.4781 0.6149 0.063 Uiso 0.8821(18) 1 calc PR A 1
H48C H -0.3272 0.4066 0.5855 0.063 Uiso 0.8821(18) 1 calc PR A 1
C48' C -0.374(5) 0.442(6) 0.529(3) 0.070(16) Uiso 0.1179(18) 1 d PD A 2
H48D H -0.3872 0.3782 0.4848 0.105 Uiso 0.1179(18) 1 calc PR A 2
H48E H -0.3221 0.4951 0.5113 0.105 Uiso 0.1179(18) 1 calc PR A 2
H48F H -0.4364 0.4861 0.5322 0.105 Uiso 0.1179(18) 1 calc PR A 2

loop_
_atom_site_aniso_label
_atom_site_aniso_U_11
_atom_site_aniso_U_22
_atom_site_aniso_U_33
_atom_site_aniso_U_23
_atom_site_aniso_U_13
_atom_site_aniso_U_12
Zn1 0.0269(2) 0.0245(2) 0.0429(3) 0.0104(2) 0.0159(2) 0.0053(2)
Zn1' 0.023(2) 0.038(2) 0.040(2) 0.0174(17) 0.0135(16) 0.0040(16)
Cl1 0.0315(5) 0.0345(5) 0.0374(5) -0.0054(4) 0.0059(4) -0.0022(4)
Cl2 0.0354(5) 0.0405(5) 0.0340(5) -0.0005(4) 0.0072(4) 0.0057(4)
O1 0.0215(12) 0.0258(14) 0.0543(16) 0.0049(12) 0.0093(12) 0.0037(10)
O2 0.0195(12) 0.0362(15) 0.0379(14) 0.0075(12) 0.0045(10) 0.0057(11)
O3 0.0396(16) 0.0412(16) 0.0397(15) 0.0020(14) 0.0053(13) 0.0004(14)
O4 0.0311(16) 0.0349(17) 0.0352(16) -0.0019(14) 0.0046(13) -0.0008(14)
O5 0.0424(17) 0.0407(17) 0.0450(17) -0.0099(14) 0.0091(13) 0.0037(14)
O6 0.0433(16) 0.056(2) 0.0475(16) -0.0115(17) 0.0035(13) 0.0167(18)
O7 0.0521(19) 0.0465(18) 0.0381(15) -0.0036(14) 0.0009(14) 0.0045(16)
O8 0.0483(19) 0.064(3) 0.0571(19) -0.0027(18) 0.0064(16) -0.0196(18)
O9 0.054(2) 0.051(2) 0.0506(18) 0.0017(16) 0.0177(16) 0.0181(17)
O10 0.058(2) 0.065(3) 0.123(4) -0.034(3) 0.013(2) -0.016(2)
O11 0.054(2) 0.050(2) 0.0530(19) 0.0115(16) 0.0035(16) 0.0118(17)
O12 0.072(3) 0.095(3) 0.058(2) 0.033(2) 0.025(2) 0.029(3)
N1 0.0251(15) 0.0248(15) 0.0246(14) 0.0042(12) 0.0067(12) 0.0005(13)
N2 0.0282(15) 0.0215(14) 0.0280(14) 0.0027(12) 0.0077(12) 0.0035(13)
N3 0.0251(15) 0.0248(15) 0.0290(14) 0.0040(12) 0.0079(12) -0.0018(12)
N4 0.0252(15) 0.0251(15) 0.0308(15) 0.0053(12) 0.0087(12) 0.0021(13)
C1 0.0230(16) 0.0262(19) 0.0309(16) -0.0005(15) 0.0036(13) 0.0023(15)
C2 0.0245(17) 0.0257(18) 0.0289(17) -0.0008(15) 0.0051(14) 0.0017(15)
C3 0.0271(18) 0.0259(18) 0.0311(18) 0.0040(15) 0.0054(15) 0.0061(15)
C4 0.0218(17) 0.0313(19) 0.0305(17) -0.0021(15) 0.0037(14) 0.0038(15)
C5 0.0241(16) 0.0315(18) 0.0282(16) -0.0019(17) 0.0052(13) -0.0036(17)
C6 0.0240(17) 0.0283(18) 0.0248(16) -0.0009(14) 0.0044(14) 0.0002(15)
C7 0.032(2) 0.035(2) 0.046(2) 0.0080(18) 0.0105(17) 0.0129(18)
C8 0.0285(18) 0.0243(17) 0.0285(17) 0.0037(14) 0.0043(14) 0.0024(15)
C9 0.0217(16) 0.0236(17) 0.0293(17) 0.0012(14) 0.0065(14) 0.0018(14)
C10 0.0287(18) 0.0214(17) 0.0310(17) 0.0050(14) 0.0115(15) 0.0012(15)
C11 0.036(2) 0.030(2) 0.0345(19) 0.0024(16) 0.0090(17) 0.0002(17)
C12 0.040(2) 0.044(2) 0.0318(19) 0.0081(18) 0.0095(17) 0.0038(19)
C13 0.052(3) 0.036(2) 0.051(3) 0.020(2) 0.013(2) 0.008(2)
C14 0.043(2) 0.029(2) 0.064(3) 0.006(2) 0.011(2) -0.001(2)
C15 0.032(2) 0.0252(19) 0.050(2) -0.0003(17) 0.0080(18) -0.0003(16)
C16 0.0262(17) 0.0233(17) 0.0293(17) 0.0013(14) 0.0081(14) 0.0035(15)
C17 0.0259(17) 0.0205(16) 0.0279(17) 0.0063(14) 0.0062(14) 0.0032(14)
C18 0.0299(19) 0.0273(18) 0.0250(17) 0.0046(14) 0.0068(14) 0.0011(16)
C19 0.0317(19) 0.030(2) 0.0346(19) 0.0053(16) 0.0111(16) -0.0010(16)
C20 0.0256(18) 0.0264(19) 0.046(2) 0.0055(17) 0.0055(16) -0.0004(16)
C21 0.0235(18) 0.0306(19) 0.042(2) -0.0022(17) 0.0043(16) 0.0018(16)
C22 0.0307(19) 0.0303(19) 0.0315(18) 0.0038(16) 0.0102(15) 0.0052(16)
C23 0.0269(16) 0.0245(16) 0.0276(15) -0.0012(16) 0.0067(13) -0.0018(17)
C24 0.0267(17) 0.0218(16) 0.0270(16) -0.0001(14) 0.0043(14) 0.0047(15)
C25 0.0245(17) 0.0264(18) 0.0246(16) -0.0018(14) 0.0062(14) 0.0045(15)
C26 0.0226(16) 0.0245(17) 0.0271(16) -0.0025(14) 0.0036(13) 0.0010(14)
C27 0.0245(17) 0.0229(17) 0.0316(17) 0.0001(14) 0.0034(14) 0.0012(14)
C28 0.0200(16) 0.0312(19) 0.0299(17) -0.0011(15) 0.0056(14) 0.0032(15)
C29 0.0251(17) 0.0274(18) 0.0291(17) -0.0003(14) 0.0108(14) -0.0024(15)
C30 0.0266(19) 0.028(2) 0.058(3) 0.0018(19) 0.0090(18) 0.0069(16)
C31 0.0259(17) 0.0213(16) 0.0285(16) -0.0030(14) 0.0034(14) -0.0010(14)
C32 0.0176(15) 0.0215(16) 0.0281(16) 0.0026(14) 0.0052(13) -0.0017(14)
C33 0.0220(15) 0.0251(18) 0.0272(15) 0.0050(15) 0.0055(12) -0.0004(15)
C34 0.0273(19) 0.0275(18) 0.0307(18) 0.0024(15) 0.0031(15) 0.0022(15)
C35 0.032(2) 0.027(2) 0.040(2) 0.0010(16) 0.0036(17) -0.0007(16)
C36 0.042(2) 0.0232(18) 0.045(2) 0.0104(17) 0.0090(19) 0.0031(17)
C37 0.051(3) 0.034(2) 0.034(2) 0.0075(17) -0.0015(19) 0.002(2)
C38 0.0367(19) 0.0270(18) 0.0321(17) 0.0015(17) 0.0023(15) 0.0012(19)
C39 0.0232(16) 0.0227(17) 0.0243(15) 0.0039(13) 0.0046(13) -0.0004(14)
C40 0.0244(17) 0.0209(16) 0.0297(17) 0.0049(14) 0.0051(14) -0.0001(14)
C41 0.0298(18) 0.026(2) 0.0334(17) 0.0051(15) 0.0017(14) -0.0006(16)
C42 0.0299(19) 0.037(2) 0.048(2) 0.014(2) 0.0007(17) -0.0069(18)
C43 0.030(2) 0.060(3) 0.039(2) 0.021(2) 0.0106(17) 0.003(2)
C44 0.034(2) 0.046(2) 0.036(2) 0.0082(19) 0.0081(17) 0.006(2)
C45 0.0306(19) 0.029(2) 0.0295(18) 0.0060(15) 0.0036(15) 0.0016(16)
C46 0.0240(17) 0.0257(17) 0.0234(15) 0.0021(14) 0.0032(13) -0.0024(14)
C47 0.054(3) 0.060(3) 0.042(2) -0.002(2) 0.007(2) -0.015(3)
C48 0.041(3) 0.027(2) 0.059(3) 0.001(2) 0.007(2) 0.000(2)

loop_
_geom_bond_atom_site_label_1
_geom_bond_atom_site_label_2
_geom_bond_distance
_geom_bond_site_symmetry_2
_geom_bond_publ_flag
Zn1 O1 1.941(3) . ?
Zn1 O2 1.948(3) . ?
Zn1 N2 2.025(3) . ?
Zn1 N1 2.032(3) . ?
Zn1 O4 2.218(3) . ?
Zn1 O3 2.348(3) . ?
Zn1 Zn1' 2.489(4) . ?
Zn1' O2 1.720(4) . ?
Zn1' O4' 1.96(3) . ?
Zn1' O1 2.040(5) . ?
Zn1' N4 2.135(4) . ?
Zn1' N3 2.151(5) . ?
Cl1 O6 1.429(3) . ?
Cl1 O8 1.433(4) . ?
Cl1 O5 1.433(3) . ?
Cl1 O7 1.442(3) . ?
Cl2 O12 1.403(4) . ?
Cl2 O9 1.416(3) . ?
Cl2 O11 1.423(4) . ?
Cl2 O10 1.467(5) . ?
O1 C1 1.305(4) . ?
O2 C25 1.310(4) . ?
O3 C47 1.369(6) . ?
O4 C48 1.434(6) . ?
O4' C48' 1.45(2) . ?
N1 C8 1.282(5) . ?
N1 C9 1.475(4) . ?
N2 C23 1.285(5) . ?
N2 C16 1.480(5) . ?
N3 C31 1.300(5) . ?
N3 C32 1.480(4) . ?
N4 C46 1.297(5) . ?
N4 C39 1.480(5) . ?
C1 C6 1.420(5) . ?
C1 C2 1.429(5) . ?
C2 C3 1.402(5) . ?
C2 C8 1.464(5) . ?
C3 C4 1.401(5) . ?
C4 C5 1.377(6) . ?
C4 C7 1.505(5) . ?
C5 C6 1.409(5) . ?
C6 C46 1.441(5) . ?
C9 C10 1.509(5) . ?
C9 C16 1.569(5) . ?
C10 C11 1.391(6) . ?
C10 C15 1.404(6) . ?
C11 C12 1.374(6) . ?
C12 C13 1.393(7) . ?
C13 C14 1.397(7) . ?
C14 C15 1.368(6) . ?
C16 C17 1.518(5) . ?
C17 C22 1.390(6) . ?
C17 C18 1.393(5) . ?
C18 C19 1.402(5) . ?
C19 C20 1.377(6) . ?
C20 C21 1.395(6) . ?
C21 C22 1.387(6) . ?
C23 C24 1.457(5) . ?
C24 C29 1.402(5) . ?
C24 C25 1.429(5) . ?
C25 C26 1.426(5) . ?
C26 C27 1.408(5) . ?
C26 C31 1.437(5) . ?
C27 C28 1.387(5) . ?
C28 C29 1.398(5) . ?
C28 C30 1.508(5) . ?
C32 C33 1.521(5) . ?
C32 C39 1.555(5) . ?
C33 C34 1.364(5) . ?
C33 C38 1.392(5) . ?
C34 C35 1.402(6) . ?
C35 C36 1.373(6) . ?
C36 C37 1.388(6) . ?
C37 C38 1.389(6) . ?
C39 C40 1.510(5) . ?
C40 C41 1.387(5) . ?
C40 C45 1.395(5) . ?
C41 C42 1.390(5) . ?
C42 C43 1.366(7) . ?
C43 C44 1.381(7) . ?
C44 C45 1.386(5) . ?
